data_2014077
loop_
_publ_author_name
'Jiang, Yun-Bo'
'Kou, Hui-Zhong'
'Gao, Fei'
'Wang, Ru-Ji'

_publ_section_title
;
 A novel thiocyanate-bridged one-dimensional chain complex:
 [Cu(NCS)~2~(Hambi)] (Hambi is 2-aminomethyl-1<i>H</i>-benzimidazole)
;
_journal_issue 6
_journal_name_full 'Acta Crystallographica Section C'
_journal_page_first m261
_journal_page_last m262
_journal_paper_doi 10.1107/S0108270104009102
_journal_volume 60
_journal_year 2004
_chemical_formula_iupac '[Cu (N C S)2 (C8 H9 N3)]'
_chemical_formula_moiety 'C10 H9 Cu N5 S2'
_chemical_formula_sum 'C10 H9 Cu N5 S2'
_chemical_formula_weight 326.88
_chemical_name_systematic
;
bis(2-aminomethyl-1H-benzimidazole-\k^2^N^2^,N^3^)dithiocyanatocopper(II)
;
_space_group_IT_number 14
_symmetry_cell_setting monoclinic
_symmetry_space_group_name_Hall '-P 2ybc'
_symmetry_space_group_name_H-M 'P 1 21/c 1'
_atom_sites_solution_hydrogens geom
_atom_sites_solution_primary direct
_atom_sites_solution_secondary difmap
_audit_creation_method SHELXL-97
_cell_angle_alpha 90.00
_cell_angle_beta 99.418(6)
_cell_angle_gamma 90.00
_cell_formula_units_Z 4
_cell_length_a 9.522(3)
_cell_length_b 12.707(4)
_cell_length_c 10.757(3)
_cell_measurement_reflns_used 1428
_cell_measurement_temperature 293(2)
_cell_measurement_theta_max 25
_cell_measurement_theta_min 2.5
_cell_volume 1284.0(7)
_computing_cell_refinement SMART
_computing_data_collection 'SMART (Bruker, 2000)'
_computing_data_reduction 'SAINT (Bruker, 2000)'
_computing_molecular_graphics 'PLATON (Spek, 2002)'
_computing_publication_material SHELXL97
_computing_structure_refinement 'SHELXL97 (Sheldrick, 1997)'
_diffrn_ambient_temperature 293(2)
_diffrn_detector_area_resol_mean '15\\times15 microns'
_diffrn_measured_fraction_theta_full 0.998
_diffrn_measured_fraction_theta_max 0.998
_diffrn_measurement_device_type 'Bruker SMART CCD area-detector'
_diffrn_measurement_method '\f and \w scans'
_diffrn_radiation_monochromator graphite
_diffrn_radiation_source 'fine-focus sealed tube'
_diffrn_radiation_type MoK\a
_diffrn_radiation_wavelength 0.71073
_diffrn_reflns_av_R_equivalents 0.0725
_diffrn_reflns_av_sigmaI/netI 0.0898
_diffrn_reflns_limit_h_max 11
_diffrn_reflns_limit_h_min -11
_diffrn_reflns_limit_k_max 12
_diffrn_reflns_limit_k_min -15
_diffrn_reflns_limit_l_max 8
_diffrn_reflns_limit_l_min -12
_diffrn_reflns_number 6534
_diffrn_reflns_theta_full 25.00
_diffrn_reflns_theta_max 25.00
_diffrn_reflns_theta_min 2.50
_diffrn_standards_decay_% none
_diffrn_standards_interval_count none
_diffrn_standards_interval_time none
_diffrn_standards_number none
_exptl_absorpt_coefficient_mu 2.013
_exptl_absorpt_correction_T_max 0.886
_exptl_absorpt_correction_T_min 0.708
_exptl_absorpt_correction_type multi-scan
_exptl_absorpt_process_details '(SADABS; Bruker, 2000)'
_exptl_crystal_colour blue
_exptl_crystal_density_diffrn 1.691
_exptl_crystal_density_meas ?
_exptl_crystal_density_method 'not measured'
_exptl_crystal_description prism
_exptl_crystal_F_000 660
_exptl_crystal_size_max 0.14
_exptl_crystal_size_mid 0.10
_exptl_crystal_size_min 0.06
_refine_diff_density_max 0.348
_refine_diff_density_min -0.423
_refine_ls_extinction_coef 0
_refine_ls_extinction_method none
_refine_ls_goodness_of_fit_ref 0.922
_refine_ls_hydrogen_treatment constr
_refine_ls_matrix_type full
_refine_ls_number_parameters 163
_refine_ls_number_reflns 2257
_refine_ls_number_restraints 0
_refine_ls_restrained_S_all 0.922
_refine_ls_R_factor_all 0.0985
_refine_ls_R_factor_gt 0.0493
_refine_ls_shift/su_max 0.000
_refine_ls_shift/su_mean 0.000
_refine_ls_structure_factor_coef Fsqd
_refine_ls_weighting_details 'calc w=1/[\s^2^(Fo^2^)+(0.029P)^2^] where P=(Fo^2^+2Fc^2^)/3'
_refine_ls_weighting_scheme calc
_refine_ls_wR_factor_gt 0.0757
_refine_ls_wR_factor_ref 0.0849
_reflns_number_gt 1428
_reflns_number_total 2257
_reflns_threshold_expression I>2\s(I)
_cod_data_source_file sq1155.cif
_cod_data_source_block I
_cod_depositor_comments
;
The following automatic conversions were performed:
'_symmetry_cell_setting' value 'Monoclinic' changed to 'monoclinic'
according to '/home/saulius/struct/CIF-dictionaries/cif_core.dic'
dictionary named 'cif_core.dic' version 2.4.1 from 2010-06-29.

Automatic conversion script
Id: cif_fix_enum 1527 2010-12-29 10:47:43Z saulius 

The following automatic conversions were performed:

'_symmetry_cell_setting' value 'Monoclinic' changed to 'monoclinic'
according to /home/saulius/struct/CIF-dictionaries/cif_core.dic
dictionary named 'cif_core.dic' version 2.4.1 from 2010-06-29.

Automatic conversion script
Id: cif_fix_values 1715 2011-07-08 13:25:40Z adriana 

The following automatic conversions were performed:

'_exptl_crystal_density_meas' value 'NONE' was changed to '?' - the
value is perceived as not measured.

Automatic conversion script
Id: cif_fix_values 3008 2015-01-20 13:52:24Z robertas 
;
_cod_original_sg_symbol_H-M 'P 21/c'
_cod_database_code 2014077
_cod_database_fobs_code 2014077

loop_
_symmetry_equiv_pos_as_xyz
'x, y, z'
'-x, y+1/2, -z+1/2'
'-x, -y, -z'
'x, -y-1/2, z-1/2'

loop_
_atom_site_label
_atom_site_fract_x
_atom_site_fract_y
_atom_site_fract_z
_atom_site_U_iso_or_equiv
_atom_site_adp_type
_atom_site_calc_flag
_atom_site_refinement_flags
_atom_site_occupancy
_atom_site_disorder_assembly
_atom_site_disorder_group
_atom_site_type_symbol
Cu1 0.34356(6) 0.29937(5) 0.24114(5) 0.03576(19) Uani d . 1 . . Cu
S2 0.60937(13) 0.20985(11) 0.63538(11) 0.0424(3) Uani d . 1 . . S
S1 0.25003(16) -0.03217(11) 0.05239(13) 0.0549(4) Uani d . 1 . . S
N5 0.2285(4) 0.3738(3) 0.0991(3) 0.0312(9) Uani d . 1 . . N
N1 0.2954(4) 0.1596(3) 0.1765(4) 0.0418(11) Uani d . 1 . . N
N2 0.4389(5) 0.2509(3) 0.4042(4) 0.0480(12) Uani d . 1 . . N
C5 0.1150(5) 0.4422(4) -0.0856(4) 0.0321(12) Uani d . 1 . . C
N4 0.2109(4) 0.5146(3) -0.0226(4) 0.0385(10) Uani d . 1 . . N
H4A 0.2269 0.5769 -0.0482 0.046 Uiso calc R 1 . . H
N3 0.4007(4) 0.4486(3) 0.2917(3) 0.0440(11) Uani d . 1 . . N
H3A 0.3455 0.4726 0.3460 0.053 Uiso calc R 1 . . H
H3D 0.4917 0.4493 0.3311 0.053 Uiso calc R 1 . . H
C2 0.5113(5) 0.2341(4) 0.4995(5) 0.0367(12) Uani d . 1 . . C
C1 0.2756(5) 0.0804(4) 0.1242(4) 0.0361(12) Uani d . 1 . . C
C8 -0.0487(5) 0.2705(4) -0.1558(5) 0.0475(14) Uani d . 1 . . C
H8A -0.1055 0.2125 -0.1817 0.057 Uiso calc R 1 . . H
C3 0.3859(5) 0.5180(4) 0.1814(4) 0.0426(13) Uani d . 1 . . C
H3B 0.4753 0.5228 0.1496 0.051 Uiso calc R 1 . . H
H3C 0.3577 0.5881 0.2032 0.051 Uiso calc R 1 . . H
C6 0.0216(5) 0.4463(4) -0.1994(4) 0.0390(13) Uani d . 1 . . C
H6A 0.0147 0.5057 -0.2505 0.047 Uiso calc R 1 . . H
C9 0.0428(5) 0.2656(4) -0.0431(5) 0.0443(13) Uani d . 1 . . C
H9A 0.0481 0.2062 0.0080 0.053 Uiso calc R 1 . . H
C4 0.2740(5) 0.4698(4) 0.0853(4) 0.0332(12) Uani d . 1 . . C
C10 0.1272(5) 0.3536(4) -0.0089(4) 0.0341(12) Uani d . 1 . . C
C7 -0.0593(5) 0.3591(4) -0.2323(5) 0.0465(14) Uani d . 1 . . C
H7A -0.1230 0.3589 -0.3077 0.056 Uiso calc R 1 . . H

loop_
_atom_site_aniso_label
_atom_site_aniso_U_11
_atom_site_aniso_U_22
_atom_site_aniso_U_33
_atom_site_aniso_U_12
_atom_site_aniso_U_13
_atom_site_aniso_U_23
Cu1 0.0415(4) 0.0367(4) 0.0269(3) -0.0016(3) -0.0008(2) -0.0001(3)
S2 0.0421(8) 0.0520(9) 0.0304(7) 0.0069(7) -0.0026(6) -0.0037(6)
S1 0.0664(10) 0.0425(9) 0.0545(10) -0.0116(8) 0.0063(7) -0.0079(7)
N5 0.032(2) 0.028(2) 0.032(2) -0.0020(18) 0.0000(18) 0.0003(17)
N1 0.043(3) 0.038(3) 0.040(3) -0.006(2) -0.004(2) 0.005(2)
N2 0.058(3) 0.059(3) 0.025(3) -0.004(2) 0.002(2) 0.003(2)
C5 0.028(3) 0.037(3) 0.033(3) -0.002(2) 0.008(2) 0.004(2)
N4 0.040(3) 0.029(2) 0.046(3) -0.002(2) 0.007(2) 0.0075(19)
N3 0.041(3) 0.052(3) 0.037(3) -0.004(2) -0.0016(19) -0.012(2)
C2 0.043(3) 0.034(3) 0.036(3) -0.005(2) 0.014(2) -0.005(2)
C1 0.022(3) 0.051(4) 0.033(3) -0.008(3) -0.004(2) 0.014(3)
C8 0.043(3) 0.045(4) 0.047(3) -0.007(3) -0.018(3) -0.005(3)
C3 0.040(3) 0.038(3) 0.048(3) -0.006(3) 0.003(2) -0.008(3)
C6 0.037(3) 0.050(4) 0.028(3) 0.010(3) 0.003(2) 0.014(2)
C9 0.047(3) 0.035(3) 0.045(3) -0.005(3) -0.007(3) 0.006(2)
C4 0.029(3) 0.033(3) 0.037(3) 0.004(2) 0.005(2) -0.004(2)
C10 0.032(3) 0.038(3) 0.032(3) 0.000(2) 0.005(2) 0.001(2)
C7 0.041(3) 0.056(4) 0.039(3) 0.003(3) -0.005(3) 0.002(3)

loop_
_atom_type_symbol
_atom_type_description
_atom_type_scat_dispersion_real
_atom_type_scat_dispersion_imag
_atom_type_scat_source
C C 0.0033 0.0016 'International Tables Vol C Tables 4.2.6.8 and 6.1.1.4'
H H 0.0000 0.0000 'International Tables Vol C Tables 4.2.6.8 and 6.1.1.4'
N N 0.0061 0.0033 'International Tables Vol C Tables 4.2.6.8 and 6.1.1.4'
S S 0.1246 0.1234 'International Tables Vol C Tables 4.2.6.8 and 6.1.1.4'
Cu Cu 0.3201 1.2651 'International Tables Vol C Tables 4.2.6.8 and 6.1.1.4'

loop_
_geom_angle_atom_site_label_1
_geom_angle_atom_site_label_2
_geom_angle_atom_site_label_3
_geom_angle
_geom_angle_publ_flag
N1 Cu1 N2 94.68(17) yes
N1 Cu1 N5 95.35(16) yes
N2 Cu1 N5 166.60(17) yes
N1 Cu1 N3 174.14(17) yes
N2 Cu1 N3 89.38(16) yes
N5 Cu1 N3 81.33(16) yes
C4 N5 C10 105.7(4) no
C4 N5 Cu1 112.5(3) no
C10 N5 Cu1 140.5(3) no
C1 N1 Cu1 170.5(4) no
C2 N2 Cu1 169.3(4) no
C10 C5 C6 122.2(5) no
C10 C5 N4 105.2(4) no
C6 C5 N4 132.7(4) no
C4 N4 C5 107.8(4) no
C4 N4 H4A 126.1 no
C5 N4 H4A 126.1 no
C3 N3 Cu1 111.1(3) no
C3 N3 H3A 109.4 no
Cu1 N3 H3A 109.4 no
C3 N3 H3D 109.4 no
Cu1 N3 H3D 109.4 no
H3A N3 H3D 108.0 no
N2 C2 S2 178.4(5) yes
N1 C1 S1 178.9(5) yes
C9 C8 C7 122.3(5) no
C9 C8 H8A 118.9 no
C7 C8 H8A 118.9 no
N3 C3 C4 106.1(4) no
N3 C3 H3B 110.5 no
C4 C3 H3B 110.5 no
N3 C3 H3C 110.5 no
C4 C3 H3C 110.5 no
H3B C3 H3C 108.7 no
C7 C6 C5 116.8(4) no
C7 C6 H6A 121.6 no
C5 C6 H6A 121.6 no
C8 C9 C10 116.9(5) no
C8 C9 H9A 121.6 no
C10 C9 H9A 121.6 no
N5 C4 N4 112.5(4) no
N5 C4 C3 121.0(4) no
N4 C4 C3 126.5(4) no
C5 C10 C9 120.4(4) no
C5 C10 N5 108.7(4) no
C9 C10 N5 130.9(4) no
C6 C7 C8 121.5(5) no
C6 C7 H7A 119.3 no
C8 C7 H7A 119.3 no

loop_
_geom_bond_atom_site_label_1
_geom_bond_atom_site_label_2
_geom_bond_site_symmetry_2
_geom_bond_distance
_geom_bond_publ_flag
Cu1 N1 . 1.935(4) yes
Cu1 N2 . 1.938(4) yes
Cu1 N5 . 1.970(4) yes
Cu1 N3 . 2.022(4) yes
Cu1 S2 4_565 2.9420(10) yes
S2 C2 . 1.630(5) yes
S1 C1 . 1.625(6) yes
N5 C4 . 1.311(6) no
N5 C10 . 1.407(5) no
N1 C1 . 1.154(6) yes
N2 C2 . 1.158(5) yes
C5 C10 . 1.390(6) no
C5 C6 . 1.390(6) no
C5 N4 . 1.392(5) no
N4 C4 . 1.342(5) no
N4 H4A . 0.8600 no
N3 C3 . 1.466(6) no
N3 H3A . 0.9000 no
N3 H3D . 0.9000 no
C8 C9 . 1.374(6) no
C8 C7 . 1.388(7) no
C8 H8A . 0.9300 no
C3 C4 . 1.489(6) no
C3 H3B . 0.9700 no
C3 H3C . 0.9700 no
C6 C7 . 1.363(6) no
C6 H6A . 0.9300 no
C9 C10 . 1.390(6) no
C9 H9A . 0.9300 no
C7 H7A . 0.9300 no
